data_4517558
loop_
_publ_author_name
'Spektor, Kristina'
'Crichton, Wilson A.'
'Filippov, Stanislav'
'Klarbring, Johan'
'Simak, Sergei I.'
'Fischer, Andreas'
'H\"aussermann, Ulrich'

_publ_section_title
;
 Na-Ni-H Phase Formation at High Pressures and High Temperatures: Hydrido
 Complexes [NiH<sub>5</sub>]<sup>3-</sup><i>Versus</i> the Perovskite
 NaNiH<sub>3</sub>.
;
_journal_issue 15
_journal_name_full 'ACS omega'
_journal_page_first 8730
_journal_page_last 8743
_journal_paper_doi 10.1021/acsomega.0c00239
_journal_volume 5
_journal_year 2020
_chemical_formula_sum 'H5 Na3 Ni'
_chemical_formula_weight 132.7
_space_group_IT_number 63
_space_group_name_Hall '-C 2c 2'
_space_group_name_H-M_alt 'C m c m'
_symmetry_cell_setting orthorhombic
_symmetry_Int_Tables_number 63
_symmetry_space_group_name_Hall '-C 2c 2'
_symmetry_space_group_name_H-M 'C m c m'
_cell_angle_alpha 90
_cell_angle_beta 90
_cell_angle_gamma 90
_cell_formula_units_Z 4
_cell_length_a 7.3444(9)
_cell_length_b 6.8828(9)
_cell_length_c 7.2247(8)
_cell_measurement_temperature 593
_cell_volume 365.21(8)
_diffrn_ambient_temperature 593
_diffrn_measurement_device_type 'DT X-Scan series1 linear pixilated detector at ID06-LVP, ESRF'
_diffrn_radiation_probe x-ray
_diffrn_radiation_type synchrotron
_diffrn_radiation_wavelength 0.22542
_exptl_absorpt_coefficient_mu 0.23
_exptl_crystal_density_diffrn 2.4134
_exptl_crystal_F_000 264
_pd_instr_location ' ?'
_pd_meas_2theta_range_max 10.649
_pd_meas_2theta_range_min 2.172
_pd_meas_number_of_points 1743
_pd_proc_2theta_range_max 9.997
_pd_proc_2theta_range_min 2.371
_pd_proc_ls_background_function 'Manual background'
_pd_proc_ls_pref_orient_corr none
_pd_proc_ls_profile_function Pseudo-Voigt
_pd_proc_ls_prof_R_factor 0.1070
_pd_proc_ls_prof_wR_expected 0.0316
_pd_proc_ls_prof_wR_factor 0.1417
_refine_ls_goodness_of_fit_all 4.49
_refine_ls_hydrogen_treatment constr
_refine_ls_number_constraints 1
_refine_ls_number_parameters 19
_refine_ls_number_restraints 0
_refine_ls_R_factor_all 0.0871
_refine_ls_R_factor_gt 0.0835
_refine_ls_shift/su_max 0.0353
_refine_ls_shift/su_mean 0.0062
_refine_ls_weighting_scheme sigma
_refine_ls_wR_factor_all 0.0879
_refine_ls_wR_factor_gt 0.0878
_cod_data_source_file ao0c00239_si_004.cif
_cod_data_source_block I
_cod_depositor_comments
;
The following automatic conversions were performed:

data item '_diffrn_radiation_probe' value 'X-ray' was changed to
'x-ray' in accordance with the
/home/data/users/saulius/crontab/automatic-downloads/rss-feeds/ACS/lib/dictionaries/cif_core.dic
dictionary named 'cif_core.dic' version 2.4.2 last updated on
2011-04-26.

Automatic conversion script
Id: cif_fix_values 7556 2019-12-06 15:28:31Z antanas 

 Adding full bibliography for 4517557--4517561.cif.
;
_cod_original_formula_sum 'H5 Na3 Ni1'
_cod_database_code 4517558

loop_
_space_group_symop_id
_space_group_symop_operation_xyz
1 x,y,z
2 -x,-y,z+1/2
3 -x,y,-z+1/2
4 x,-y,-z
5 -x,-y,-z
6 x,y,-z+1/2
7 x,-y,z+1/2
8 -x,y,z
9 x+1/2,y+1/2,z
10 -x+1/2,-y+1/2,z+1/2
11 -x+1/2,y+1/2,-z+1/2
12 x+1/2,-y+1/2,-z
13 -x+1/2,-y+1/2,-z
14 x+1/2,y+1/2,-z+1/2
15 x+1/2,-y+1/2,z+1/2
16 -x+1/2,y+1/2,z

loop_
_atom_site_label
_atom_site_type_symbol
_atom_site_fract_x
_atom_site_fract_y
_atom_site_fract_z
_atom_site_adp_type
_atom_site_U_iso_or_equiv
_atom_site_site_symmetry_multiplicity
_atom_site_occupancy
_atom_site_calc_flag
_atom_site_refinement_flags
_atom_site_disorder_assembly
_atom_site_disorder_group
Na1 Na 0.210(3) 0 0 Uiso 0.070(6) 8 1 d . . .
Na2 Na 0 0.691(4) 0.25 Uiso 0.070(6) 4 1 d . . .
Ni1 Ni 0 0.2427(15) 0.25 Uiso 0.017(2) 4 1 d . . .
H1 H 0 0.69735 0.5453 Uiso 0.038 8 1 d . . .
H2 H 0.2075 0.27691 0.25 Uiso 0.038 8 1 d . . .
H3 H 0 0.00196 0.25 Uiso 0.038 4 1 d . . .

loop_
_atom_type_symbol
_atom_type_scat_dispersion_real
_atom_type_scat_dispersion_imag
_atom_type_scat_source
H 0.0000 0.0000 'International Tables Vol C tables 4.2.6.8 and 6.1.1.1'
Na -0.0023 0.0021 'International Tables Vol C tables 4.2.6.8 and 6.1.1.1'
Ni 0.0686 0.1261 'International Tables Vol C tables 4.2.6.8 and 6.1.1.1'

loop_
_exptl_crystal_face_index_h
_exptl_crystal_face_index_k
_exptl_crystal_face_index_l
_exptl_crystal_face_perp_dist
? ? ? ?

loop_
_geom_angle_atom_site_label_1
_geom_angle_atom_site_label_2
_geom_angle_atom_site_label_3
_geom_angle_site_symmetry_1
_geom_angle_site_symmetry_2
_geom_angle_site_symmetry_3
_geom_angle
_geom_angle_publ_flag
Na1 Na1 Na1 5_555 . 13_545 99.7(4) ?
Na1 Na1 Na1 5_555 . 13_555 99.7(4) ?
Na1 Na1 Na1 5_555 . 6_554 90.0(4) ?
Na1 Na1 Na1 5_555 . 6_555 90.0(4) ?
Na1 Na1 Na2 5_555 . 1_545 61.1(3) ?
Na1 Na1 Na2 5_555 . 9_545 133.6(3) ?
Na1 Na1 Na2 5_555 . 2_564 61.1(3) ?
Na1 Na1 Na2 5_555 . 10_554 133.6(3) ?
Na1 Na1 Ni1 5_555 . . 57.9(3) ?
Na1 Na1 Ni1 5_555 . 2_554 57.9(3) ?
Na1 Na1 H3 5_555 . . 49.5 ?
Na1 Na1 H3 5_555 . 2_554 49.5 ?
Na1 Na1 Na1 13_545 . 13_555 160.7(7) ?
Na1 Na1 Na1 13_545 . 6_554 90.00(7) ?
Na1 Na1 Na1 13_545 . 6_555 90.00(7) ?
Na1 Na1 Na2 13_545 . 1_545 54.8(4) ?
Na1 Na1 Na2 13_545 . 9_545 107.7(6) ?
Na1 Na1 Na2 13_545 . 2_564 137.7(5) ?
Na1 Na1 Na2 13_545 . 10_554 57.6(5) ?
Na1 Na1 Ni1 13_545 . . 131.0(4) ?
Na1 Na1 Ni1 13_545 . 2_554 61.5(3) ?
Na1 Na1 H3 13_545 . . 96.6 ?
Na1 Na1 H3 13_545 . 2_554 95.9 ?
Na1 Na1 Na1 13_555 . 6_554 90.00(7) ?
Na1 Na1 Na1 13_555 . 6_555 90.00(7) ?
Na1 Na1 Na2 13_555 . 1_545 137.7(5) ?
Na1 Na1 Na2 13_555 . 9_545 57.6(5) ?
Na1 Na1 Na2 13_555 . 2_564 54.8(4) ?
Na1 Na1 Na2 13_555 . 10_554 107.7(6) ?
Na1 Na1 Ni1 13_555 . . 61.5(3) ?
Na1 Na1 Ni1 13_555 . 2_554 131.0(4) ?
Na1 Na1 H3 13_555 . . 95.9 ?
Na1 Na1 H3 13_555 . 2_554 96.6 ?
Na1 Na1 Na1 6_554 . 6_555 180.0(5) ?
Na1 Na1 Na2 6_554 . 1_545 124.5(4) ?
Na1 Na1 Na2 6_554 . 9_545 125.8(5) ?
Na1 Na1 Na2 6_554 . 2_564 55.5(3) ?
Na1 Na1 Na2 6_554 . 10_554 54.2(3) ?
Na1 Na1 Ni1 6_554 . . 128.5(4) ?
Na1 Na1 Ni1 6_554 . 2_554 51.5(2) ?
Na1 Na1 H3 6_554 . . 139.5 ?
Na1 Na1 H3 6_554 . 2_554 40.5 ?
Na1 Na1 Na2 6_555 . 1_545 55.5(3) ?
Na1 Na1 Na2 6_555 . 9_545 54.2(3) ?
Na1 Na1 Na2 6_555 . 2_564 124.5(4) ?
Na1 Na1 Na2 6_555 . 10_554 125.8(5) ?
Na1 Na1 Ni1 6_555 . . 51.5(2) ?
Na1 Na1 Ni1 6_555 . 2_554 128.5(4) ?
Na1 Na1 H3 6_555 . . 40.5 ?
Na1 Na1 H3 6_555 . 2_554 139.5 ?
Na2 Na1 Na2 1_545 . 9_545 106.6(3) ?
Na2 Na1 Na2 1_545 . 2_564 122.1(6) ?
Na2 Na1 Na2 1_545 . 10_554 112.4(6) ?
Na2 Na1 Ni1 1_545 . . 77.0(5) ?
Na2 Na1 Ni1 1_545 . 2_554 73.2(3) ?
Na2 Na1 H3 1_545 . . 42.2 ?
Na2 Na1 H3 1_545 . 2_554 96.5 ?
Na2 Na1 Na2 9_545 . 2_564 112.4(6) ?
Na2 Na1 Na2 9_545 . 10_554 92.7(6) ?
Na2 Na1 Ni1 9_545 . . 76.0(3) ?
Na2 Na1 Ni1 9_545 . 2_554 167.3(6) ?
Na2 Na1 H3 9_545 . . 90.04 ?
Na2 Na1 H3 9_545 . 2_554 153.6 ?
Na2 Na1 Na2 2_564 . 10_554 106.6(3) ?
Na2 Na1 Ni1 2_564 . . 73.2(3) ?
Na2 Na1 Ni1 2_564 . 2_554 77.0(5) ?
Na2 Na1 H3 2_564 . . 96.5 ?
Na2 Na1 H3 2_564 . 2_554 42.2 ?
Na2 Na1 Ni1 10_554 . . 167.3(6) ?
Na2 Na1 Ni1 10_554 . 2_554 76.0(3) ?
Na2 Na1 H3 10_554 . . 153.6 ?
Na2 Na1 H3 10_554 . 2_554 90.04 ?
Ni1 Na1 Ni1 . . 2_554 115.8(6) ?
Ni1 Na1 H3 . . . 34.8 ?
Ni1 Na1 H3 . . 2_554 97.5 ?
Ni1 Na1 H3 2_554 . . 97.5 ?
Ni1 Na1 H3 2_554 . 2_554 34.8 ?
H3 Na1 H3 . . 2_554 99.0 ?
Na1 Na2 Na1 1_565 . 9_455 106.6(3) ?
Na1 Na2 Na1 1_565 . 2_565 96.3(7) ?
Na1 Na2 Na1 1_565 . 10_555 106.4(4) ?
Na1 Na2 Na1 1_565 . 5_565 57.9(5) ?
Na1 Na2 Na1 1_565 . 13_555 67.6(2) ?
Na1 Na2 Na1 1_565 . 6_565 69.0(5) ?
Na1 Na2 Na1 1_565 . 14_455 161.7(8) ?
Na1 Na2 Ni1 1_565 . . 131.9(4) ?
Na1 Na2 H1 1_565 . . 123.5 ?
Na1 Na2 H1 1_565 . 3_555 54.5 ?
Na1 Na2 H2 1_565 . 9_455 106.8 ?
Na1 Na2 H2 1_565 . 11_555 49.9 ?
Na1 Na2 H3 1_565 . 1_565 48.1 ?
Na1 Na2 Na1 9_455 . 2_565 106.4(4) ?
Na1 Na2 Na1 9_455 . 10_555 129.7(9) ?
Na1 Na2 Na1 9_455 . 5_565 67.6(2) ?
Na1 Na2 Na1 9_455 . 13_555 87.3(5) ?
Na1 Na2 Na1 9_455 . 6_565 161.7(8) ?
Na1 Na2 Na1 9_455 . 14_455 71.7(4) ?
Na1 Na2 Ni1 9_455 . . 64.8(5) ?
Na1 Na2 H1 9_455 . . 126.5 ?
Na1 Na2 H1 9_455 . 3_555 54.8 ?
Na1 Na2 H2 9_455 . 9_455 56.5 ?
Na1 Na2 H2 9_455 . 11_555 141.1 ?
Na1 Na2 H3 9_455 . 1_565 115.2 ?
Na1 Na2 Na1 2_565 . 10_555 106.6(3) ?
Na1 Na2 Na1 2_565 . 5_565 69.0(5) ?
Na1 Na2 Na1 2_565 . 13_555 161.7(8) ?
Na1 Na2 Na1 2_565 . 6_565 57.9(5) ?
Na1 Na2 Na1 2_565 . 14_455 67.6(2) ?
Na1 Na2 Ni1 2_565 . . 131.9(4) ?
Na1 Na2 H1 2_565 . . 54.5 ?
Na1 Na2 H1 2_565 . 3_555 123.5 ?
Na1 Na2 H2 2_565 . 9_455 49.9 ?
Na1 Na2 H2 2_565 . 11_555 106.8 ?
Na1 Na2 H3 2_565 . 1_565 48.1 ?
Na1 Na2 Na1 10_555 . 5_565 161.7(8) ?
Na1 Na2 Na1 10_555 . 13_555 71.7(4) ?
Na1 Na2 Na1 10_555 . 6_565 67.6(2) ?
Na1 Na2 Na1 10_555 . 14_455 87.3(5) ?
Na1 Na2 Ni1 10_555 . . 64.8(5) ?
Na1 Na2 H1 10_555 . . 54.8 ?
Na1 Na2 H1 10_555 . 3_555 126.5 ?
Na1 Na2 H2 10_555 . 9_455 141.1 ?
Na1 Na2 H2 10_555 . 11_555 56.5 ?
Na1 Na2 H3 10_555 . 1_565 115.2 ?
Na1 Na2 Na1 5_565 . 13_555 106.6(3) ?
Na1 Na2 Na1 5_565 . 6_565 96.3(7) ?
Na1 Na2 Na1 5_565 . 14_455 106.4(4) ?
Na1 Na2 Ni1 5_565 . . 131.9(4) ?
Na1 Na2 H1 5_565 . . 123.5 ?
Na1 Na2 H1 5_565 . 3_555 54.5 ?
Na1 Na2 H2 5_565 . 9_455 49.9 ?
Na1 Na2 H2 5_565 . 11_555 106.8 ?
Na1 Na2 H3 5_565 . 1_565 48.1 ?
Na1 Na2 Na1 13_555 . 6_565 106.4(4) ?
Na1 Na2 Na1 13_555 . 14_455 129.7(9) ?
Na1 Na2 Ni1 13_555 . . 64.8(5) ?
Na1 Na2 H1 13_555 . . 126.5 ?
Na1 Na2 H1 13_555 . 3_555 54.8 ?
Na1 Na2 H2 13_555 . 9_455 141.1 ?
Na1 Na2 H2 13_555 . 11_555 56.5 ?
Na1 Na2 H3 13_555 . 1_565 115.2 ?
Na1 Na2 Na1 6_565 . 14_455 106.6(3) ?
Na1 Na2 Ni1 6_565 . . 131.9(4) ?
Na1 Na2 H1 6_565 . . 54.5 ?
Na1 Na2 H1 6_565 . 3_555 123.5 ?
Na1 Na2 H2 6_565 . 9_455 106.8 ?
Na1 Na2 H2 6_565 . 11_555 49.9 ?
Na1 Na2 H3 6_565 . 1_565 48.1 ?
Na1 Na2 Ni1 14_455 . . 64.8(5) ?
Na1 Na2 H1 14_455 . . 54.8 ?
Na1 Na2 H1 14_455 . 3_555 126.5 ?
Na1 Na2 H2 14_455 . 9_455 56.5 ?
Na1 Na2 H2 14_455 . 11_555 141.1 ?
Na1 Na2 H3 14_455 . 1_565 115.2 ?
Ni1 Na2 H1 . . . 91.2 ?
Ni1 Na2 H1 . . 3_555 91.2 ?
Ni1 Na2 H2 . . 9_455 105.5 ?
Ni1 Na2 H2 . . 11_555 105.5 ?
Ni1 Na2 H3 . . 1_565 180.0 ?
H1 Na2 H1 . . 3_555 177.5 ?
H1 Na2 H2 . . 9_455 89.7 ?
H1 Na2 H2 . . 11_555 89.7 ?
H1 Na2 H3 . . 1_565 88.8 ?
H1 Na2 H2 3_555 . 9_455 89.7 ?
H1 Na2 H2 3_555 . 11_555 89.7 ?
H1 Na2 H3 3_555 . 1_565 88.8 ?
H2 Na2 H2 9_455 . 11_555 149.1 ?
H2 Na2 H3 9_455 . 1_565 74.5 ?
H2 Na2 H3 11_555 . 1_565 74.5 ?
Na1 Ni1 Na1 . . 2_555 109.8(4) ?
Na1 Ni1 Na1 . . 5_555 64.2(5) ?
Na1 Ni1 Na1 . . 6_555 76.9(3) ?
Na1 Ni1 Na2 . . . 125.1(2) ?
Na1 Ni1 H1 . . 2_564 63.6 ?
Na1 Ni1 H1 . . 4_566 138.9 ?
Na1 Ni1 H2 . . . 64.1 ?
Na1 Ni1 H2 . . 3_555 127.8 ?
Na1 Ni1 H3 . . . 54.9 ?
Na1 Ni1 Na1 2_555 . 5_555 76.9(3) ?
Na1 Ni1 Na1 2_555 . 6_555 64.2(5) ?
Na1 Ni1 Na2 2_555 . . 125.1(2) ?
Na1 Ni1 H1 2_555 . 2_564 138.9 ?
Na1 Ni1 H1 2_555 . 4_566 63.6 ?
Na1 Ni1 H2 2_555 . . 127.8 ?
Na1 Ni1 H2 2_555 . 3_555 64.1 ?
Na1 Ni1 H3 2_555 . . 54.9 ?
Na1 Ni1 Na1 5_555 . 6_555 109.8(4) ?
Na1 Ni1 Na2 5_555 . . 125.1(2) ?
Na1 Ni1 H1 5_555 . 2_564 63.6 ?
Na1 Ni1 H1 5_555 . 4_566 138.9 ?
Na1 Ni1 H2 5_555 . . 127.8 ?
Na1 Ni1 H2 5_555 . 3_555 64.1 ?
Na1 Ni1 H3 5_555 . . 54.9 ?
Na1 Ni1 Na2 6_555 . . 125.1(2) ?
Na1 Ni1 H1 6_555 . 2_564 138.9 ?
Na1 Ni1 H1 6_555 . 4_566 63.6 ?
Na1 Ni1 H2 6_555 . . 64.1 ?
Na1 Ni1 H2 6_555 . 3_555 127.8 ?
Na1 Ni1 H3 6_555 . . 54.9 ?
Na2 Ni1 H1 . . 2_564 74.4 ?
Na2 Ni1 H1 . . 4_566 74.4 ?
Na2 Ni1 H2 . . . 81.2 ?
Na2 Ni1 H2 . . 3_555 81.2 ?
Na2 Ni1 H3 . . . 180.0 ?
H1 Ni1 H1 2_564 . 4_566 148.8 ?
H1 Ni1 H2 2_564 . . 87.65 ?
H1 Ni1 H2 2_564 . 3_555 87.65 ?
H1 Ni1 H3 2_564 . . 105.6 ?
H1 Ni1 H2 4_566 . . 87.65 ?
H1 Ni1 H2 4_566 . 3_555 87.65 ?
H1 Ni1 H3 4_566 . . 105.6 ?
H2 Ni1 H2 . . 3_555 162.5 ?
H2 Ni1 H3 . . . 98.8 ?
H2 Ni1 H3 3_555 . . 98.8 ?
Na2 H1 Ni1 . . 2_565 165.7 ?
Na2 H2 Ni1 9_545 . . 155.8 ?
Na1 H3 Na1 . . 2_555 179.349 ?
Na1 H3 Na1 . . 5_555 81.0 ?
Na1 H3 Na1 . . 6_555 99.0 ?
Na1 H3 Na2 . . 1_545 89.6746 ?
Na1 H3 Ni1 . . . 90.3254 ?
Na1 H3 Na1 2_555 . 5_555 99.0 ?
Na1 H3 Na1 2_555 . 6_555 81.0 ?
Na1 H3 Na2 2_555 . 1_545 89.6746 ?
Na1 H3 Ni1 2_555 . . 90.3254 ?
Na1 H3 Na1 5_555 . 6_555 179.349 ?
Na1 H3 Na2 5_555 . 1_545 89.6746 ?
Na1 H3 Ni1 5_555 . . 90.3254 ?
Na1 H3 Na2 6_555 . 1_545 89.6746 ?
Na1 H3 Ni1 6_555 . . 90.3254 ?
Na2 H3 Ni1 1_545 . . 180.0 ?

loop_
_geom_bond_atom_site_label_1
_geom_bond_atom_site_label_2
_geom_bond_site_symmetry_1
_geom_bond_site_symmetry_2
_geom_bond_distance
_geom_bond_publ_flag
Na1 Na1 . 5_555 3.09(3) ?
Na1 Na1 . 13_545 3.491(5) ?
Na1 Na1 . 13_555 3.491(5) ?
Na1 Na1 . 6_554 3.6123(8) ?
Na1 Na1 . 6_555 3.6123(8) ?
Na1 Na2 . 1_545 3.19(2) ?
Na1 Na2 . 9_545 3.085(17) ?
Na1 Na2 . 2_564 3.19(2) ?
Na1 Na2 . 10_554 3.085(17) ?
Na1 Ni1 . . 2.904(12) ?
Na1 Ni1 . 2_554 2.904(12) ?
Na1 H3 . . 2.376 ?
Na1 H3 . 2_554 2.376 ?
Na2 Ni1 . . 3.08(3) ?
Na2 H1 . . 2.1339 ?
Na2 H1 . 3_555 2.1339 ?
Na2 H2 . 9_455 2.229 ?
Na2 H2 . 11_555 2.229 ?
Na2 H3 . 1_565 2.14 ?
Ni1 H1 . 2_564 1.535 ?
Ni1 H1 . 4_566 1.535 ?
Ni1 H2 . . 1.5420 ?
Ni1 H2 . 3_555 1.5420 ?
Ni1 H3 . . 1.657 ?

loop_
_geom_hbond_atom_site_label_D
_geom_hbond_atom_site_label_H
_geom_hbond_atom_site_label_A
_geom_hbond_site_symmetry_D
_geom_hbond_site_symmetry_H
_geom_hbond_site_symmetry_A
_geom_hbond_distance_DH
_geom_hbond_distance_HA
_geom_hbond_distance_DA
_geom_hbond_angle_DHA
_geom_hbond_publ_flag
? ? ? ? ? ? ? ? ? ? ?

loop_
_geom_torsion_atom_site_label_1
_geom_torsion_atom_site_label_2
_geom_torsion_atom_site_label_3
_geom_torsion_atom_site_label_4
_geom_torsion_site_symmetry_1
_geom_torsion_site_symmetry_2
_geom_torsion_site_symmetry_3
_geom_torsion_site_symmetry_4
_geom_torsion
_geom_torsion_publ_flag
? ? ? ? ? ? ? ? ? ?

loop_
_restr_angle_atom_site_label_1
_restr_angle_site_symmetry_1
_restr_angle_atom_site_label_2
_restr_angle_site_symmetry_2
_restr_angle_atom_site_label_3
_restr_angle_site_symmetry_3
_restr_angle_target
_restr_angle_target_weight_param
? ? ? ? ? ? ? ?

loop_
_restr_distance_atom_site_label_1
_restr_distance_site_symmetry_1
_restr_distance_atom_site_label_2
_restr_distance_site_symmetry_2
_restr_distance_target
_restr_distance_target_weight_param
? ? ? ? ? ?

loop_
_restr_equal_angle_atom_site_label_1
_restr_equal_angle_site_symmetry_1
_restr_equal_angle_atom_site_label_2
_restr_equal_angle_site_symmetry_2
_restr_equal_angle_atom_site_label_3
_restr_equal_angle_site_symmetry_3
_restr_equal_angle_class_class_id
_restr_equal_angle_class_target_weight_param
? ? ? ? ? ? ? ?

loop_
_restr_equal_distance_atom_site_label_1
_restr_equal_distance_site_symmetry_1
_restr_equal_distance_atom_site_label_2
_restr_equal_distance_site_symmetry_2
_restr_equal_distance_class_class_id
_restr_equal_distance_class_target_weight_param
? ? ? ? ? ?

loop_
_restr_equal_torsion_atom_site_label_1
_restr_equal_torsion_site_symmetry_1
_restr_equal_torsion_atom_site_label_2
_restr_equal_torsion_site_symmetry_2
_restr_equal_torsion_atom_site_label_3
_restr_equal_torsion_site_symmetry_3
_restr_equal_torsion_atom_site_label_4
_restr_equal_torsion_site_symmetry_4
_restr_equal_torsion_class_class_id
_restr_equal_torsion_class_target_weight_param
? ? ? ? ? ? ? ? ? ?

loop_
_restr_torsion_atom_site_label_1
_restr_torsion_site_symmetry_1
_restr_torsion_atom_site_label_2
_restr_torsion_site_symmetry_2
_restr_torsion_atom_site_label_3
_restr_torsion_site_symmetry_3
_restr_torsion_atom_site_label_4
_restr_torsion_site_symmetry_4
_restr_torsion_angle_target
_restr_torsion_weight_param
? ? ? ? ? ? ? ? ? ?
